data_4122238
loop_
_publ_author_name
'Wang, Mei-Xiang'
'Yang, Hai-Bo'

_publ_section_title
;
 A General and High Yielding Fragment Coupling Synthesis of
 Heteroatom-Bridged Calixarenes and the Unprecedented Examples of
 Calixarene Cavity Fine-Tuned by Bridging Heteroatoms
;
_journal_issue 47
_journal_name_full 'Journal of the American Chemical Society'
_journal_page_first 15412
_journal_paper_doi 10.1021/ja0465092
_journal_volume 126
_journal_year 2004
_chemical_formula_sum 'C18 H12 Cl2 N10'
_chemical_formula_weight 439.28
_chemical_name_systematic
; 

 ? 

;
_space_group_IT_number 62
_symmetry_cell_setting orthorhombic
_symmetry_space_group_name_Hall '-P 2ac 2n'
_symmetry_space_group_name_H-M 'P n m a'
_atom_sites_solution_hydrogens geom
_atom_sites_solution_primary direct
_atom_sites_solution_secondary difmap
_audit_creation_method SHELXL-97
_cell_angle_alpha 90.00
_cell_angle_beta 90.00
_cell_angle_gamma 90.00
_cell_formula_units_Z 4
_cell_length_a 10.127(2)
_cell_length_b 12.040(2)
_cell_length_c 15.569(3)
_cell_measurement_reflns_used 17037
_cell_measurement_temperature 293(2)
_cell_measurement_theta_max 27.43
_cell_measurement_theta_min 2.14
_cell_volume 1898.3(6)
_computing_cell_refinement 'Rapid Auto(Rigaku 2001)'
_computing_data_collection 'Rapid Auto(Rigaku 2001)'
_computing_data_reduction 'Rapid Auto(Rigaku 2001)'
_computing_structure_refinement 'SHELXL-97 (Sheldrick, 1997)'
_computing_structure_solution 'SHELXS-97 (Sheldrick, 1990)'
_diffrn_ambient_temperature 293(2)
_diffrn_measured_fraction_theta_full 0.997
_diffrn_measured_fraction_theta_max 0.997
_diffrn_measurement_device_type 'Roigaku Raxis Rapid Auto'
_diffrn_measurement_method oscillation
_diffrn_radiation_monochromator graphite
_diffrn_radiation_source 'Rotating Anode'
_diffrn_radiation_type MoK\a
_diffrn_radiation_wavelength 0.71073
_diffrn_reflns_av_R_equivalents 0.0000
_diffrn_reflns_av_sigmaI/netI 0.0375
_diffrn_reflns_limit_h_max 13
_diffrn_reflns_limit_h_min 0
_diffrn_reflns_limit_k_max 15
_diffrn_reflns_limit_k_min 0
_diffrn_reflns_limit_l_max 20
_diffrn_reflns_limit_l_min 0
_diffrn_reflns_number 2267
_diffrn_reflns_theta_full 27.43
_diffrn_reflns_theta_max 27.43
_diffrn_reflns_theta_min 2.14
_exptl_absorpt_coefficient_mu 0.372
_exptl_absorpt_correction_T_max 1.1143
_exptl_absorpt_correction_T_min 0.8457
_exptl_absorpt_correction_type empirical
_exptl_absorpt_process_details abscor
_exptl_crystal_colour colorless
_exptl_crystal_density_diffrn 1.537
_exptl_crystal_density_method 'not measured'
_exptl_crystal_description block
_exptl_crystal_F_000 896
_exptl_crystal_size_max 0.528
_exptl_crystal_size_mid 0.512
_exptl_crystal_size_min 0.105
_refine_diff_density_max 1.199
_refine_diff_density_min -0.493
_refine_diff_density_rms 0.082
_refine_ls_extinction_method none
_refine_ls_goodness_of_fit_ref 1.003
_refine_ls_hydrogen_treatment mixed
_refine_ls_matrix_type full
_refine_ls_number_parameters 146
_refine_ls_number_reflns 2267
_refine_ls_number_restraints 0
_refine_ls_restrained_S_all 1.003
_refine_ls_R_factor_all 0.0532
_refine_ls_R_factor_gt 0.0429
_refine_ls_shift/su_max 0.002
_refine_ls_shift/su_mean 0.000
_refine_ls_structure_factor_coef Fsqd
_refine_ls_weighting_details 'calc w=1/[\s^2^(Fo^2^)+(0.0824P)^2^+0.0000P] where P=(Fo^2^+2Fc^2^)/3'
_refine_ls_weighting_scheme calc
_refine_ls_wR_factor_gt 0.1185
_refine_ls_wR_factor_ref 0.1226
_reflns_number_gt 1806
_reflns_number_total 2267
_reflns_threshold_expression >2sigma(I)
_cod_data_source_file ja0465092si20040613_051118.cif
_cod_data_source_block a
_cod_depositor_comments
;
The following automatic conversions were performed:

'_symmetry_cell_setting' tag value 'orthrohombic' was replaced with
'orthorhombic' value as specified in the replacement file
'/home/robertas/cod-tools/perl-scripts/inputs/replacement_values.lst'.

Automatic conversion script
Id: cif_fix_values 3143 2015-03-26 13:38:13Z robertas 
;
_cod_original_cell_volume 1898.2(7)
_cod_original_sg_symbol_H-M Pnma
_cod_database_code 4122238

loop_
_symmetry_equiv_pos_as_xyz
'x, y, z'
'-x+1/2, -y, z+1/2'
'-x, y+1/2, -z'
'x+1/2, -y+1/2, -z+1/2'
'-x, -y, -z'
'x-1/2, y, -z-1/2'
'x, -y-1/2, z'
'-x-1/2, y-1/2, z-1/2'

loop_
_atom_site_label
_atom_site_type_symbol
_atom_site_fract_x
_atom_site_fract_y
_atom_site_fract_z
_atom_site_U_iso_or_equiv
_atom_site_adp_type
_atom_site_occupancy
_atom_site_symmetry_multiplicity
_atom_site_calc_flag
_atom_site_refinement_flags
Cl1 Cl 0.41314(3) 0.7500 0.636049(17) 0.03703(7) Uani 1 2 d S
Cl2 Cl 0.31509(3) 0.7500 -0.131969(16) 0.04085(7) Uani 1 2 d S
N1 N 0.15793(8) 0.7500 0.40950(5) 0.0252(2) Uani 1 2 d S
N2 N 0.28232(6) 0.65110(4) 0.51618(3) 0.02509(14) Uani 1 1 d .
N3 N 0.15898(6) 0.55811(5) 0.41734(3) 0.02588(14) Uani 1 1 d .
H3A H 0.1825 0.5004 0.4461 0.031 Uiso 1 1 calc R
N4 N 0.10657(6) 0.55841(4) 0.10707(3) 0.02596(15) Uani 1 1 d .
H4A H 0.1178 0.5009 0.0751 0.031 Uiso 1 1 calc R
N5 N 0.20769(6) 0.65104(4) -0.00249(3) 0.02635(15) Uani 1 1 d .
N6 N 0.10512(8) 0.7500 0.11400(5) 0.0257(2) Uani 1 2 d S
C1 C 0.31429(10) 0.7500 0.54515(6) 0.0236(2) Uani 1 2 d S
C2 C 0.20059(7) 0.65669(5) 0.44667(4) 0.02238(16) Uani 1 1 d .
C3 C 0.07974(7) 0.53946(5) 0.34323(4) 0.02210(15) Uani 1 1 d .
C4 C -0.03219(7) 0.47458(6) 0.35174(4) 0.02754(17) Uani 1 1 d .
H4B H -0.0604 0.4523 0.4059 0.033 Uiso 1 1 calc R
C5 C -0.10193(7) 0.44302(7) 0.27952(5) 0.03041(18) Uani 1 1 d .
H5B H -0.1775 0.3998 0.2851 0.036 Uiso 1 1 calc R
C6 C -0.05938(7) 0.47571(6) 0.19877(4) 0.02619(17) Uani 1 1 d .
H6B H -0.1063 0.4545 0.1501 0.031 Uiso 1 1 calc R
C7 C 0.05340(7) 0.54017(5) 0.19083(4) 0.02124(15) Uani 1 1 d .
C8 C 0.12194(7) 0.57489(5) 0.26306(4) 0.02241(15) Uani 1 1 d .
H8A H 0.1950 0.6212 0.2578 0.027 Uiso 1 1 calc R
C9 C 0.14045(7) 0.65662(5) 0.07383(4) 0.02289(16) Uani 1 1 d .
C10 C 0.23388(10) 0.7500 -0.03377(6) 0.0247(2) Uani 1 2 d S

loop_
_atom_site_aniso_label
_atom_site_aniso_U_11
_atom_site_aniso_U_22
_atom_site_aniso_U_33
_atom_site_aniso_U_23
_atom_site_aniso_U_13
_atom_site_aniso_U_12
Cl1 0.04976(14) 0.02670(11) 0.03463(12) 0.000 -0.02096(11) 0.000
Cl2 0.06666(17) 0.02767(11) 0.02824(11) 0.000 0.02207(12) 0.000
N1 0.0372(4) 0.0179(3) 0.0205(4) 0.000 -0.0026(4) 0.000
N2 0.0354(3) 0.0181(3) 0.0218(2) 0.0010(2) -0.0046(2) 0.0001(2)
N3 0.0433(3) 0.0162(2) 0.0181(2) 0.0015(2) -0.0049(2) -0.0022(2)
N4 0.0453(3) 0.0164(2) 0.0162(2) -0.0021(2) 0.0045(2) -0.0016(3)
N5 0.0421(3) 0.0181(3) 0.0188(2) -0.0014(2) 0.0056(2) 0.0009(3)
N6 0.0405(4) 0.0178(3) 0.0189(3) 0.000 0.0043(3) 0.000
C1 0.0308(4) 0.0209(4) 0.0190(4) 0.000 -0.0026(4) 0.000
C2 0.0312(3) 0.0181(3) 0.0178(3) -0.0002(2) 0.0020(3) -0.0011(3)
C3 0.0335(3) 0.0149(3) 0.0179(3) -0.0007(2) -0.0003(3) 0.0013(3)
C4 0.0338(3) 0.0254(3) 0.0235(3) 0.0019(3) 0.0071(3) -0.0024(3)
C5 0.0247(3) 0.0340(4) 0.0325(3) -0.0003(3) 0.0041(3) -0.0056(3)
C6 0.0284(3) 0.0254(3) 0.0247(3) -0.0022(3) -0.0037(3) -0.0006(3)
C7 0.0332(3) 0.0130(2) 0.0175(3) 0.0011(2) 0.0021(3) 0.0027(3)
C8 0.0305(3) 0.0140(2) 0.0227(3) 0.0001(2) 0.0007(3) -0.0039(3)
C9 0.0331(3) 0.0189(3) 0.0167(3) -0.0002(2) -0.0008(3) -0.0004(3)
C10 0.0361(5) 0.0210(4) 0.0170(4) 0.000 0.0034(4) 0.000

loop_
_atom_type_symbol
_atom_type_description
_atom_type_scat_dispersion_real
_atom_type_scat_dispersion_imag
_atom_type_scat_source
C C 0.0033 0.0016 'International Tables Vol C Tables 4.2.6.8 and 6.1.1.4'
H H 0.0000 0.0000 'International Tables Vol C Tables 4.2.6.8 and 6.1.1.4'
N N 0.0061 0.0033 'International Tables Vol C Tables 4.2.6.8 and 6.1.1.4'
Cl Cl 0.1484 0.1585 'International Tables Vol C Tables 4.2.6.8 and 6.1.1.4'

loop_
_geom_angle_atom_site_label_1
_geom_angle_atom_site_label_2
_geom_angle_atom_site_label_3
_geom_angle
_geom_angle_site_symmetry_1
_geom_angle_site_symmetry_3
C2 N1 C2 114.53(8) 7_575 .
C1 N2 C2 112.15(6) . .
C2 N3 C3 126.40(5) . .
C9 N4 C7 125.94(5) . .
C10 N5 C9 112.14(6) . .
C9 N6 C9 114.70(8) 7_575 .
N2 C1 N2 130.01(9) . 7_575
N2 C1 Cl1 114.99(4) . .
N2 C1 Cl1 114.99(4) 7_575 .
N1 C2 N3 119.73(6) . .
N1 C2 N2 125.56(6) . .
N3 C2 N2 114.67(5) . .
C4 C3 C8 120.84(6) . .
C4 C3 N3 118.27(6) . .
C8 C3 N3 120.49(6) . .
C5 C4 C3 119.78(6) . .
C4 C5 C6 120.08(7) . .
C5 C6 C7 119.73(6) . .
C8 C7 C6 120.60(6) . .
C8 C7 N4 120.38(6) . .
C6 C7 N4 118.57(6) . .
C7 C8 C3 118.90(6) . .
N6 C9 N4 119.68(6) . .
N6 C9 N5 125.46(6) . .
N4 C9 N5 114.83(6) . .
N5 C10 N5 130.09(9) . 7_575
N5 C10 Cl2 114.95(4) . .
N5 C10 Cl2 114.95(4) 7_575 .

loop_
_geom_bond_atom_site_label_1
_geom_bond_atom_site_label_2
_geom_bond_distance
_geom_bond_site_symmetry_2
Cl1 C1 1.7334(10) .
Cl2 C10 1.7359(10) .
N1 C2 1.3355(8) 7_575
N1 C2 1.3355(8) .
N2 C1 1.3139(7) .
N2 C2 1.3642(9) .
N3 C2 1.3397(9) .
N3 C3 1.4232(9) .
N4 C9 1.3356(9) .
N4 C7 1.4278(8) .
N5 C10 1.3142(7) .
N5 C9 1.3712(8) .
N6 C9 1.3353(8) 7_575
N6 C9 1.3353(8) .
C1 N2 1.3139(7) 7_575
C3 C4 1.3829(10) .
C3 C8 1.3865(9) .
C4 C5 1.3810(10) .
C5 C6 1.3861(10) .
C6 C7 1.3863(10) .
C7 C8 1.3860(9) .
C10 N5 1.3142(7) 7_575
